data_4502909
loop_
_publ_author_name
'Arenas-Garc\'ia, Jenniffer I.'
'Herrera-Ruiz, Dea'
'Mondrag\'on-V\'asquez, Karina'
'Morales-Rojas, Hugo'
'H\"opfl, Herbert'

_publ_section_title
;
 Modification of the Supramolecular Hydrogen-Bonding Patterns of
 Acetazolamide in the Presence of Different Cocrystal Formers: 3:1, 2:1,
 1:1, and 1:2 Cocrystals from Screening with the Structural Isomers of
 Hydroxybenzoic Acids, Aminobenzoic Acids, Hydroxybenzamides,
 Aminobenzamides, Nicotinic Acids, Nicotinamides, and 2,3-Dihydroxybenzoic
 Acids
;
_journal_coden_ASTM CGDEFU
_journal_issue 2
_journal_name_full 'Crystal Growth & Design'
_journal_page_first 811
_journal_page_last 824
_journal_paper_doi 10.1021/cg201140g
_journal_volume 12
_journal_year 2012
_chemical_formula_moiety 'C4 H6 N4 O3 S2, 2(C6 H6 N2 O)'
_chemical_formula_sum 'C16 H18 N8 O5 S2'
_chemical_formula_weight 466.50
_space_group_IT_number 2
_symmetry_cell_setting triclinic
_symmetry_space_group_name_Hall '-P 1'
_symmetry_space_group_name_H-M 'P -1'
_atom_sites_solution_hydrogens geom
_atom_sites_solution_primary direct
_atom_sites_solution_secondary difmap
_audit_creation_method SHELXL-97
_cell_angle_alpha 79.910(2)
_cell_angle_beta 86.334(2)
_cell_angle_gamma 88.606(2)
_cell_formula_units_Z 2
_cell_length_a 8.6156(12)
_cell_length_b 10.4253(14)
_cell_length_c 11.6675(16)
_cell_measurement_reflns_used 5594
_cell_measurement_temperature 293(2)
_cell_measurement_theta_max 28.24
_cell_measurement_theta_min 2.37
_cell_volume 1029.6(2)
_computing_cell_refinement 'Bruker SAINT'
_computing_data_collection 'Bruker SMART'
_computing_data_reduction 'Bruker SAINT'
_computing_molecular_graphics 'Bruker SHELXTL'
_computing_publication_material 'Bruker SHELXTL'
_computing_structure_refinement 'SHELXL-97 (Sheldrick, 1997)'
_computing_structure_solution 'SHELXS-97 (Sheldrick, 1990)'
_diffrn_ambient_temperature 293(2)
_diffrn_measured_fraction_theta_full 0.994
_diffrn_measured_fraction_theta_max 0.994
_diffrn_measurement_device_type 'CCD area detector'
_diffrn_measurement_method 'phi and omega scans'
_diffrn_radiation_monochromator graphite
_diffrn_radiation_source 'fine-focus sealed tube'
_diffrn_radiation_type MoK\a
_diffrn_radiation_wavelength 0.71073
_diffrn_reflns_av_R_equivalents 0.0256
_diffrn_reflns_av_sigmaI/netI 0.0415
_diffrn_reflns_limit_h_max 9
_diffrn_reflns_limit_h_min -10
_diffrn_reflns_limit_k_max 12
_diffrn_reflns_limit_k_min -12
_diffrn_reflns_limit_l_max 13
_diffrn_reflns_limit_l_min -13
_diffrn_reflns_number 7490
_diffrn_reflns_theta_full 25.00
_diffrn_reflns_theta_max 25.00
_diffrn_reflns_theta_min 1.98
_exptl_absorpt_coefficient_mu 0.307
_exptl_absorpt_correction_T_max 0.89
_exptl_absorpt_correction_T_min 0.86
_exptl_absorpt_correction_type multi-scan
_exptl_absorpt_process_details SADABS
_exptl_crystal_colour colorless
_exptl_crystal_density_diffrn 1.505
_exptl_crystal_density_method 'not measured'
_exptl_crystal_description rhombohedral
_exptl_crystal_F_000 484
_exptl_crystal_size_max 0.49
_exptl_crystal_size_mid 0.43
_exptl_crystal_size_min 0.40
_refine_diff_density_max 0.383
_refine_diff_density_min -0.299
_refine_diff_density_rms 0.052
_refine_ls_extinction_method none
_refine_ls_goodness_of_fit_ref 1.280
_refine_ls_hydrogen_treatment mixed
_refine_ls_matrix_type full
_refine_ls_number_parameters 302
_refine_ls_number_reflns 3592
_refine_ls_number_restraints 7
_refine_ls_restrained_S_all 1.279
_refine_ls_R_factor_all 0.0783
_refine_ls_R_factor_gt 0.0680
_refine_ls_shift/su_max 0.001
_refine_ls_shift/su_mean 0.000
_refine_ls_structure_factor_coef Fsqd
_refine_ls_weighting_details 'calc w=1/[\s^2^(Fo^2^)+(0.0437P)^2^+0.8839P] where P=(Fo^2^+2Fc^2^)/3'
_refine_ls_weighting_scheme calc
_refine_ls_wR_factor_gt 0.1430
_refine_ls_wR_factor_ref 0.1475
_reflns_number_gt 3206
_reflns_number_total 3592
_reflns_threshold_expression >2sigma(I)
_cod_data_source_file cg201140g_si_005.cif
_cod_data_source_block jen1siem
_cod_depositor_comments
;
The following automatic conversions were performed:

'_symmetry_cell_setting' value 'Triclinic' changed to 'triclinic'
according to /home/saulius/struct/CIF-dictionaries/cif_core.dic
dictionary named 'cif_core.dic' version 2.4.1 from 2010-06-29.

Automatic conversion script
Id: cif_fix_values 1715 2011-07-08 13:25:40Z adriana 
;
_cod_original_sg_symbol_H-M P-1
_cod_database_code 4502909

loop_
_symmetry_equiv_pos_as_xyz
'x, y, z'
'-x, -y, -z'

loop_
_atom_site_label
_atom_site_type_symbol
_atom_site_fract_x
_atom_site_fract_y
_atom_site_fract_z
_atom_site_U_iso_or_equiv
_atom_site_adp_type
_atom_site_occupancy
_atom_site_symmetry_multiplicity
_atom_site_calc_flag
_atom_site_refinement_flags
S1 S 0.29429(10) 0.48370(9) 0.44240(7) 0.0390(3) Uani 1 1 d .
S2 S 0.34650(11) 0.47665(9) 0.18038(8) 0.0448(3) Uani 1 1 d .
O1 O 0.2919(3) 0.4799(3) 0.6752(2) 0.0524(7) Uani 1 1 d .
O2 O 0.2404(3) 0.4858(3) 0.0914(2) 0.0654(8) Uani 1 1 d .
O3 O 0.4120(4) 0.3545(3) 0.2309(2) 0.0615(8) Uani 1 1 d .
N1 N 0.1368(3) 0.6196(3) 0.2843(2) 0.0440(8) Uani 1 1 d .
N2 N 0.0829(3) 0.6556(3) 0.3871(2) 0.0413(7) Uani 1 1 d .
N3 N 0.1186(3) 0.6208(3) 0.5856(2) 0.0366(7) Uani 1 1 d D
H1 H 0.057(3) 0.686(2) 0.592(3) 0.055 Uiso 1 1 d D
N4 N 0.4839(4) 0.5727(4) 0.1373(3) 0.0520(9) Uani 1 1 d D
H2 H 0.458(5) 0.646(2) 0.096(3) 0.078 Uiso 1 1 d D
H3 H 0.560(4) 0.574(5) 0.181(3) 0.078 Uiso 1 1 d D
C1 C 0.2458(4) 0.5333(3) 0.3003(3) 0.0366(8) Uani 1 1 d .
C2 C 0.1542(4) 0.5948(3) 0.4760(3) 0.0346(8) Uani 1 1 d .
C3 C 0.1915(4) 0.5634(4) 0.6818(3) 0.0406(8) Uani 1 1 d .
C4 C 0.1391(5) 0.6091(4) 0.7927(3) 0.0578(11) Uani 1 1 d .
H4 H 0.2156 0.5848 0.8492 0.087 Uiso 1 1 calc R
H5 H 0.0417 0.5697 0.8222 0.087 Uiso 1 1 calc R
H6 H 0.1264 0.7022 0.7780 0.087 Uiso 1 1 calc R
N5 N 0.3235(3) 0.9236(3) 0.5514(3) 0.0428(7) Uani 1 1 d .
N6 N 0.1321(4) 1.1232(4) 0.5899(3) 0.0601(10) Uani 1 1 d D
H11 H 0.071(5) 1.185(3) 0.606(4) 0.090 Uiso 1 1 d D
H12 H 0.184(5) 1.079(4) 0.644(3) 0.090 Uiso 1 1 d D
O4 O 0.0876(3) 1.1726(3) 0.4002(2) 0.0581(8) Uani 1 1 d .
C5 C 0.2588(4) 0.9951(3) 0.4592(3) 0.0399(8) Uani 1 1 d .
C6 C 0.2886(5) 0.9748(4) 0.3476(3) 0.0550(11) Uani 1 1 d .
H7 H 0.2405 1.0266 0.2864 0.066 Uiso 1 1 calc R
C7 C 0.3908(5) 0.8766(4) 0.3261(4) 0.0550(11) Uani 1 1 d .
H8 H 0.4128 0.8608 0.2508 0.066 Uiso 1 1 calc R
C8 C 0.4584(4) 0.8034(4) 0.4186(4) 0.0478(10) Uani 1 1 d .
H9 H 0.5285 0.7368 0.4074 0.057 Uiso 1 1 calc R
C9 C 0.4216(4) 0.8294(4) 0.5288(4) 0.0477(9) Uani 1 1 d .
H10 H 0.4679 0.7781 0.5912 0.057 Uiso 1 1 calc R
C10 C 0.1514(4) 1.1046(4) 0.4820(3) 0.0424(9) Uani 1 1 d .
N7 N 0.7698(5) 0.9133(3) 0.1545(3) 0.0639(10) Uani 1 1 d .
N8 N 0.6046(5) 1.1355(3) 0.1654(3) 0.0599(10) Uani 1 1 d D
H17 H 0.546(5) 1.201(3) 0.176(4) 0.090 Uiso 1 1 d D
H18 H 0.633(6) 1.085(4) 0.227(3) 0.090 Uiso 1 1 d D
O5 O 0.6054(4) 1.1776(3) -0.0290(3) 0.0811(11) Uani 1 1 d .
C11 C 0.7410(5) 0.9894(4) 0.0559(3) 0.0474(10) Uani 1 1 d .
C12 C 0.7930(8) 0.9628(6) -0.0491(4) 0.109(2) Uani 1 1 d .
H13 H 0.7722 1.0202 -0.1170 0.131 Uiso 1 1 calc R
C13 C 0.8773(9) 0.8498(7) -0.0547(5) 0.125(3) Uani 1 1 d .
H14 H 0.9101 0.8282 -0.1264 0.151 Uiso 1 1 calc R
C14 C 0.9110(7) 0.7721(5) 0.0441(4) 0.0884(18) Uani 1 1 d .
H15 H 0.9734 0.6981 0.0434 0.106 Uiso 1 1 calc R
C15 C 0.8512(7) 0.8044(5) 0.1459(4) 0.0835(17) Uani 1 1 d .
H16 H 0.8681 0.7466 0.2144 0.100 Uiso 1 1 calc R
C16 C 0.6448(5) 1.1098(4) 0.0609(3) 0.0498(10) Uani 1 1 d .

loop_
_atom_site_aniso_label
_atom_site_aniso_U_11
_atom_site_aniso_U_22
_atom_site_aniso_U_33
_atom_site_aniso_U_23
_atom_site_aniso_U_13
_atom_site_aniso_U_12
S1 0.0426(5) 0.0379(5) 0.0363(5) -0.0062(4) -0.0068(4) 0.0149(4)
S2 0.0505(6) 0.0480(6) 0.0372(5) -0.0128(4) -0.0043(4) 0.0184(4)
O1 0.0540(16) 0.0590(17) 0.0438(15) -0.0079(13) -0.0115(12) 0.0216(14)
O2 0.0624(18) 0.092(2) 0.0494(16) -0.0316(16) -0.0140(14) 0.0151(16)
O3 0.082(2) 0.0418(16) 0.0577(17) -0.0085(13) 0.0065(15) 0.0246(14)
N1 0.0468(18) 0.0490(19) 0.0362(16) -0.0086(14) -0.0051(13) 0.0194(15)
N2 0.0438(17) 0.0443(18) 0.0360(16) -0.0087(14) -0.0052(13) 0.0150(14)
N3 0.0401(17) 0.0357(17) 0.0343(15) -0.0073(13) -0.0043(12) 0.0098(13)
N4 0.049(2) 0.064(2) 0.0388(18) 0.0024(16) -0.0066(15) 0.0210(18)
C1 0.040(2) 0.0370(19) 0.0330(18) -0.0064(15) -0.0036(15) 0.0075(16)
C2 0.0328(18) 0.0291(18) 0.0421(19) -0.0066(15) -0.0032(15) 0.0049(14)
C3 0.042(2) 0.041(2) 0.039(2) -0.0081(16) -0.0054(16) 0.0001(17)
C4 0.060(3) 0.075(3) 0.043(2) -0.022(2) -0.0094(19) 0.012(2)
N5 0.0454(18) 0.0384(17) 0.0427(17) -0.0024(14) -0.0040(14) 0.0079(14)
N6 0.071(2) 0.066(2) 0.044(2) -0.0143(18) -0.0104(17) 0.0383(19)
O4 0.0680(19) 0.0620(18) 0.0472(16) -0.0163(14) -0.0184(14) 0.0329(15)
C5 0.0344(19) 0.041(2) 0.046(2) -0.0111(17) -0.0047(15) 0.0040(16)
C6 0.062(3) 0.059(3) 0.046(2) -0.0148(19) -0.0150(19) 0.023(2)
C7 0.060(3) 0.058(3) 0.051(2) -0.023(2) -0.004(2) 0.014(2)
C8 0.041(2) 0.035(2) 0.068(3) -0.0126(19) -0.0010(19) 0.0068(17)
C9 0.048(2) 0.038(2) 0.055(2) -0.0015(18) -0.0066(18) 0.0075(17)
C10 0.040(2) 0.043(2) 0.045(2) -0.0095(17) -0.0075(16) 0.0073(17)
N7 0.092(3) 0.053(2) 0.045(2) -0.0069(17) -0.0112(18) 0.032(2)
N8 0.080(3) 0.049(2) 0.049(2) -0.0070(17) -0.0023(19) 0.0267(19)
O5 0.118(3) 0.069(2) 0.0497(18) 0.0046(16) -0.0134(18) 0.050(2)
C11 0.060(2) 0.044(2) 0.040(2) -0.0093(17) -0.0123(18) 0.0162(19)
C12 0.170(6) 0.117(5) 0.043(3) -0.027(3) -0.034(3) 0.091(5)
C13 0.191(7) 0.137(6) 0.057(3) -0.048(4) -0.035(4) 0.109(5)
C14 0.130(5) 0.071(3) 0.070(3) -0.030(3) -0.025(3) 0.060(3)
C15 0.128(5) 0.062(3) 0.060(3) -0.009(2) -0.024(3) 0.049(3)
C16 0.059(3) 0.043(2) 0.045(2) -0.0032(18) -0.0043(18) 0.0146(19)

loop_
_atom_type_symbol
_atom_type_description
_atom_type_scat_dispersion_real
_atom_type_scat_dispersion_imag
_atom_type_scat_source
C C 0.0033 0.0016 'International Tables Vol C Tables 4.2.6.8 and 6.1.1.4'
H H 0.0000 0.0000 'International Tables Vol C Tables 4.2.6.8 and 6.1.1.4'
N N 0.0061 0.0033 'International Tables Vol C Tables 4.2.6.8 and 6.1.1.4'
O O 0.0106 0.0060 'International Tables Vol C Tables 4.2.6.8 and 6.1.1.4'
S S 0.1246 0.1234 'International Tables Vol C Tables 4.2.6.8 and 6.1.1.4'

loop_
_geom_angle_atom_site_label_1
_geom_angle_atom_site_label_2
_geom_angle_atom_site_label_3
_geom_angle
C1 S1 C2 85.31(16)
O2 S2 O3 121.32(19)
O2 S2 N4 109.04(19)
O3 S2 N4 107.80(18)
O2 S2 C1 106.76(16)
O3 S2 C1 104.05(16)
N4 S2 C1 106.99(18)
C1 N1 N2 111.4(3)
C2 N2 N1 112.6(3)
C3 N3 C2 123.9(3)
N1 C1 S1 116.1(2)
N1 C1 S2 121.1(3)
S1 C1 S2 122.76(19)
N2 C2 N3 120.8(3)
N2 C2 S1 114.6(2)
N3 C2 S1 124.6(3)
O1 C3 N3 120.7(3)
O1 C3 C4 123.8(3)
N3 C3 C4 115.5(3)
C9 N5 C5 116.2(3)
N5 C5 C6 123.4(3)
N5 C5 C10 117.2(3)
C6 C5 C10 119.4(3)
C5 C6 C7 119.4(4)
C8 C7 C6 118.1(4)
C7 C8 C9 119.1(3)
N5 C9 C8 123.8(4)
O4 C10 N6 123.4(3)
O4 C10 C5 119.8(3)
N6 C10 C5 116.8(3)
C11 N7 C15 116.2(4)
N7 C11 C12 122.8(4)
N7 C11 C16 118.2(3)
C12 C11 C16 119.0(4)
C11 C12 C13 119.4(5)
C14 C13 C12 119.0(5)
C13 C14 C15 117.8(4)
N7 C15 C14 124.6(4)
O5 C16 N8 123.3(4)
O5 C16 C11 120.1(4)
N8 C16 C11 116.6(3)

loop_
_geom_bond_atom_site_label_1
_geom_bond_atom_site_label_2
_geom_bond_distance
S1 C1 1.723(3)
S1 C2 1.727(3)
S2 O2 1.416(3)
S2 O3 1.426(3)
S2 N4 1.569(4)
S2 C1 1.780(3)
O1 C3 1.221(4)
N1 C1 1.284(4)
N1 N2 1.369(4)
N2 C2 1.298(4)
N3 C3 1.360(4)
N3 C2 1.368(4)
C3 C4 1.496(5)
N5 C9 1.331(4)
N5 C5 1.341(4)
N6 C10 1.306(5)
O4 C10 1.236(4)
C5 C6 1.363(5)
C5 C10 1.502(5)
C6 C7 1.379(5)
C7 C8 1.363(5)
C8 C9 1.376(5)
N7 C11 1.312(5)
N7 C15 1.335(5)
N8 C16 1.317(5)
O5 C16 1.220(4)
C11 C12 1.349(6)
C11 C16 1.495(5)
C12 C13 1.377(7)
C13 C14 1.332(7)
C14 C15 1.357(7)

loop_
_geom_torsion_atom_site_label_1
_geom_torsion_atom_site_label_2
_geom_torsion_atom_site_label_3
_geom_torsion_atom_site_label_4
_geom_torsion
C1 N1 N2 C2 0.1(5)
N2 N1 C1 S1 0.9(4)
N2 N1 C1 S2 -175.7(3)
C2 S1 C1 N1 -1.2(3)
C2 S1 C1 S2 175.3(3)
O2 S2 C1 N1 -29.9(4)
O3 S2 C1 N1 -159.3(3)
N4 S2 C1 N1 86.7(3)
O2 S2 C1 S1 153.8(2)
O3 S2 C1 S1 24.3(3)
N4 S2 C1 S1 -89.6(3)
N1 N2 C2 N3 178.3(3)
N1 N2 C2 S1 -1.0(4)
C3 N3 C2 N2 -178.1(3)
C3 N3 C2 S1 1.1(5)
C1 S1 C2 N2 1.2(3)
C1 S1 C2 N3 -178.0(3)
C2 N3 C3 O1 -2.6(6)
C2 N3 C3 C4 177.8(3)
C9 N5 C5 C6 0.2(6)
C9 N5 C5 C10 -178.2(3)
N5 C5 C6 C7 -0.3(7)
C10 C5 C6 C7 178.1(4)
C5 C6 C7 C8 -0.1(6)
C6 C7 C8 C9 0.5(6)
C5 N5 C9 C8 0.2(6)
C7 C8 C9 N5 -0.6(6)
N5 C5 C10 O4 -179.3(3)
C6 C5 C10 O4 2.2(6)
N5 C5 C10 N6 1.3(5)
C6 C5 C10 N6 -177.2(4)
C15 N7 C11 C12 -1.7(8)
C15 N7 C11 C16 177.6(4)
N7 C11 C12 C13 1.5(10)
C16 C11 C12 C13 -177.8(6)
C11 C12 C13 C14 -2.8(12)
C12 C13 C14 C15 4.3(11)
C11 N7 C15 C14 3.4(9)
C13 C14 C15 N7 -4.8(11)
N7 C11 C16 O5 -174.3(4)
C12 C11 C16 O5 5.0(7)
N7 C11 C16 N8 4.6(6)
C12 C11 C16 N8 -176.1(5)

loop_
_cod_related_entry_id
_cod_related_entry_database
_cod_related_entry_code
1 ChemSpider 30661407
